data_4070794
loop_
_publ_author_name
'Spiniello, Marisa'
'White, Jonathan M.'

_publ_section_title
;
 Structural Investigations into the \b-Effect of Pentavalent Silicon
;
_journal_issue 5
_journal_name_full Organometallics
_journal_page_first 994
_journal_paper_doi 10.1021/om701017q
_journal_volume 27
_journal_year 2008
_chemical_formula_sum 'C23 H26 N2 O4 Si'
_chemical_formula_weight 422.55
_chemical_name_systematic
;
 ?
;
_space_group_IT_number 14
_symmetry_cell_setting monoclinic
_symmetry_space_group_name_Hall '-P 2ybc'
_symmetry_space_group_name_H-M 'P 1 21/c 1'
_atom_sites_solution_hydrogens geom
_atom_sites_solution_primary direct
_atom_sites_solution_secondary difmap
_audit_creation_method SHELXL-97
_cell_angle_alpha 90.00
_cell_angle_beta 106.158(2)
_cell_angle_gamma 90.00
_cell_formula_units_Z 4
_cell_length_a 7.5985(11)
_cell_length_b 41.416(6)
_cell_length_c 7.2772(11)
_cell_measurement_reflns_used 6743
_cell_measurement_temperature 130(2)
_cell_measurement_theta_max 28.29
_cell_measurement_theta_min 2.79
_cell_volume 2199.7(6)
_computing_cell_refinement 'Bruker SMART'
_computing_data_collection 'Bruker SMART'
_computing_data_reduction 'Bruker SAINT'
_computing_molecular_graphics 'Bruker SHELXTL'
_computing_publication_material 'Bruker SHELXTL'
_computing_structure_refinement 'Bruker SHELXTL'
_computing_structure_solution 'Bruker SHELXTL'
_diffrn_ambient_temperature 403(2)
_diffrn_measured_fraction_theta_full 1.000
_diffrn_measured_fraction_theta_max 1.000
_diffrn_measurement_device_type 'CCD area detector'
_diffrn_measurement_method 'phi and omega scans'
_diffrn_radiation_monochromator graphite
_diffrn_radiation_source 'fine-focus sealed tube'
_diffrn_radiation_type MoK\a
_diffrn_radiation_wavelength 0.71073
_diffrn_reflns_av_R_equivalents 0.0709
_diffrn_reflns_av_sigmaI/netI 0.0337
_diffrn_reflns_limit_h_max 9
_diffrn_reflns_limit_h_min -9
_diffrn_reflns_limit_k_max 49
_diffrn_reflns_limit_k_min -48
_diffrn_reflns_limit_l_max 8
_diffrn_reflns_limit_l_min -8
_diffrn_reflns_number 21104
_diffrn_reflns_theta_full 25.00
_diffrn_reflns_theta_max 25.00
_diffrn_reflns_theta_min 0.98
_exptl_absorpt_coefficient_mu 0.138
_exptl_crystal_colour pale
_exptl_crystal_density_diffrn 1.276
_exptl_crystal_density_method 'not measured'
_exptl_crystal_description plate
_exptl_crystal_F_000 896
_exptl_crystal_size_max 0.50
_exptl_crystal_size_mid 0.25
_exptl_crystal_size_min 0.07
_refine_diff_density_max 0.316
_refine_diff_density_min -0.218
_refine_diff_density_rms 0.053
_refine_ls_extinction_method none
_refine_ls_goodness_of_fit_ref 1.323
_refine_ls_hydrogen_treatment mixed
_refine_ls_matrix_type full
_refine_ls_number_parameters 371
_refine_ls_number_reflns 3866
_refine_ls_number_restraints 0
_refine_ls_restrained_S_all 1.323
_refine_ls_R_factor_all 0.0572
_refine_ls_R_factor_gt 0.0551
_refine_ls_shift/su_max 0.000
_refine_ls_shift/su_mean 0.000
_refine_ls_structure_factor_coef Fsqd
_refine_ls_weighting_details 'calc w=1/[\s^2^(Fo^2^)+(0.0388P)^2^+1.9725P] where P=(Fo^2^+2Fc^2^)/3'
_refine_ls_weighting_scheme calc
_refine_ls_wR_factor_gt 0.1393
_refine_ls_wR_factor_ref 0.1402
_reflns_number_gt 3707
_reflns_number_total 3866
_reflns_threshold_expression >2sigma(I)
_cod_data_source_file om701017q-file001.cif
_cod_data_source_block naphsip
_cod_depositor_comments
;
The following automatic conversions were performed:

'_symmetry_cell_setting' value 'Monoclinic' changed to 'monoclinic'
according to /home/saulius/struct/CIF-dictionaries/cif_core.dic
dictionary named 'cif_core.dic' version 2.4.1 from 2010-06-29.

Automatic conversion script
Id: cif_fix_values 1715 2011-07-08 13:25:40Z adriana 
;
_cod_original_sg_symbol_H-M 'P21/c  '
_cod_database_code 4070794

loop_
_symmetry_equiv_pos_as_xyz
'x, y, z'
'-x, y+1/2, -z+1/2'
'-x, -y, -z'
'x, -y-1/2, z-1/2'

loop_
_atom_site_label
_atom_site_type_symbol
_atom_site_fract_x
_atom_site_fract_y
_atom_site_fract_z
_atom_site_U_iso_or_equiv
_atom_site_adp_type
_atom_site_occupancy
_atom_site_symmetry_multiplicity
_atom_site_calc_flag
_atom_site_refinement_flags
C1 C 0.2611(4) 0.18200(6) 0.7173(4) 0.0289(6) Uani 1 1 d .
C2 C 0.0929(4) 0.19458(7) 0.7167(5) 0.0401(7) Uani 1 1 d .
C3 C 0.0783(5) 0.21778(8) 0.8562(6) 0.0507(10) Uani 1 1 d .
C4 C 0.2312(5) 0.22889(7) 0.9870(5) 0.0466(9) Uani 1 1 d .
C5 C 0.4058(4) 0.21590(6) 0.9970(4) 0.0366(7) Uani 1 1 d .
C6 C 0.5662(5) 0.22718(7) 1.1361(4) 0.0452(8) Uani 1 1 d .
C7 C 0.7331(5) 0.21357(7) 1.1502(4) 0.0430(8) Uani 1 1 d .
C8 C 0.7466(4) 0.18688(7) 1.0330(4) 0.0326(6) Uani 1 1 d .
C9 C 0.5970(3) 0.17450(6) 0.8924(3) 0.0237(5) Uani 1 1 d .
C10 C 0.4231(4) 0.19064(6) 0.8664(4) 0.0267(6) Uani 1 1 d .
C11 C 0.3353(5) 0.18248(7) 0.4211(4) 0.0385(7) Uani 1 1 d .
C12 C 0.1312(4) 0.14089(8) 0.4749(5) 0.0461(8) Uani 1 1 d .
C13 C 0.8706(4) 0.11964(8) 0.9400(4) 0.0364(7) Uani 1 1 d .
C14 C 0.6451(4) 0.12856(7) 0.5377(4) 0.0311(6) Uani 1 1 d .
C15 C 0.4721(4) 0.10231(6) 0.8459(4) 0.0268(6) Uani 1 1 d .
C16 C 0.4382(4) 0.10769(7) 1.0379(4) 0.0318(6) Uani 1 1 d .
C17 C 0.4097(4) 0.05489(6) 1.1618(4) 0.0283(6) Uani 1 1 d .
C18 C 0.2798(3) 0.03055(6) 1.2052(3) 0.0252(5) Uani 1 1 d .
C19 C 0.0959(3) 0.03788(6) 1.1880(3) 0.0255(5) Uani 1 1 d .
C20 C -0.0207(4) 0.01473(6) 1.2282(3) 0.0253(5) Uani 1 1 d .
C21 C 0.0519(3) -0.01570(6) 1.2872(3) 0.0248(5) Uani 1 1 d .
C22 C 0.2340(4) -0.02364(6) 1.3078(4) 0.0275(6) Uani 1 1 d .
H22 H 0.2785 -0.0441 1.3488 0.033 Uiso 1 1 calc R
C23 C 0.3482(4) -0.00024(6) 1.2654(4) 0.0278(6) Uani 1 1 d .
N1 N 0.2887(3) 0.16177(5) 0.5658(3) 0.0286(5) Uani 1 1 d .
N2 N -0.0710(3) -0.04052(5) 1.3305(3) 0.0289(5) Uani 1 1 d .
O1 O 0.3232(3) 0.08226(4) 1.0878(3) 0.0315(4) Uani 1 1 d .
O2 O 0.5725(3) 0.05050(5) 1.1908(3) 0.0429(5) Uani 1 1 d .
O3 O -0.2327(3) -0.03353(5) 1.3077(3) 0.0384(5) Uani 1 1 d .
O4 O -0.0049(3) -0.06704(5) 1.3891(3) 0.0400(5) Uani 1 1 d .
Si1 Si 0.63526(9) 0.133154(16) 0.79161(9) 0.0228(2) Uani 1 1 d .
H2 H -0.008(5) 0.1882(8) 0.614(5) 0.043(9) Uiso 1 1 d .
H3A H -0.036(5) 0.2245(8) 0.856(5) 0.052(10) Uiso 1 1 d .
H4A H 0.222(5) 0.2451(10) 1.075(6) 0.064(11) Uiso 1 1 d .
H6 H 0.561(5) 0.2448(9) 1.220(5) 0.059(11) Uiso 1 1 d .
H7 H 0.852(5) 0.2209(8) 1.253(5) 0.052(10) Uiso 1 1 d .
H8 H 0.872(4) 0.1780(7) 1.050(4) 0.039(8) Uiso 1 1 d .
H11A H 0.226(6) 0.1977(10) 0.368(6) 0.073(12) Uiso 1 1 d .
H11B H 0.355(4) 0.1687(8) 0.323(5) 0.039(8) Uiso 1 1 d .
H11C H 0.447(4) 0.1958(7) 0.472(4) 0.033(8) Uiso 1 1 d .
H12A H 0.087(5) 0.1288(9) 0.579(5) 0.057(10) Uiso 1 1 d .
H12B H 0.177(5) 0.1262(8) 0.388(5) 0.047(9) Uiso 1 1 d .
H12C H 0.025(5) 0.1550(8) 0.398(5) 0.053(10) Uiso 1 1 d .
H13A H 0.883(4) 0.1001(8) 0.892(5) 0.043(9) Uiso 1 1 d .
H13B H 0.878(4) 0.1180(8) 1.084(5) 0.047(9) Uiso 1 1 d .
H13C H 0.977(5) 0.1359(9) 0.929(5) 0.060(11) Uiso 1 1 d .
H14A H 0.734(5) 0.1117(9) 0.535(5) 0.053(10) Uiso 1 1 d .
H14B H 0.687(4) 0.1486(8) 0.486(5) 0.046(9) Uiso 1 1 d .
H14C H 0.527(5) 0.1239(7) 0.454(5) 0.038(8) Uiso 1 1 d .
H15A H 0.357(4) 0.1014(7) 0.750(4) 0.030(7) Uiso 1 1 d .
H15B H 0.531(4) 0.0815(7) 0.849(4) 0.029(7) Uiso 1 1 d .
H16A H 0.554(4) 0.1090(7) 1.143(4) 0.035(8) Uiso 1 1 d .
H16B H 0.371(4) 0.1282(8) 1.046(4) 0.040(8) Uiso 1 1 d .
H19 H 0.047(4) 0.0597(8) 1.148(4) 0.037(8) Uiso 1 1 d .
H20 H -0.149(4) 0.0195(6) 1.219(4) 0.022(7) Uiso 1 1 d .
H23 H 0.478(4) -0.0048(7) 1.269(4) 0.031(7) Uiso 1 1 d .

loop_
_atom_site_aniso_label
_atom_site_aniso_U_11
_atom_site_aniso_U_22
_atom_site_aniso_U_33
_atom_site_aniso_U_23
_atom_site_aniso_U_13
_atom_site_aniso_U_12
C1 0.0348(14) 0.0196(13) 0.0365(14) 0.0113(11) 0.0169(12) 0.0031(10)
C2 0.0378(17) 0.0306(15) 0.057(2) 0.0183(14) 0.0215(15) 0.0068(13)
C3 0.058(2) 0.0353(17) 0.078(3) 0.0275(17) 0.050(2) 0.0240(16)
C4 0.075(3) 0.0251(15) 0.057(2) 0.0135(14) 0.047(2) 0.0146(15)
C5 0.065(2) 0.0179(13) 0.0384(16) 0.0062(11) 0.0331(15) 0.0055(13)
C6 0.089(3) 0.0224(14) 0.0298(16) -0.0060(12) 0.0262(16) -0.0080(15)
C7 0.069(2) 0.0253(15) 0.0326(16) -0.0076(12) 0.0102(15) -0.0124(15)
C8 0.0429(16) 0.0280(14) 0.0262(14) -0.0014(11) 0.0083(12) -0.0107(12)
C9 0.0337(14) 0.0168(11) 0.0228(12) 0.0018(9) 0.0118(10) -0.0028(10)
C10 0.0413(15) 0.0171(12) 0.0268(13) 0.0047(10) 0.0178(11) -0.0023(10)
C11 0.056(2) 0.0290(15) 0.0310(15) 0.0076(12) 0.0140(14) 0.0068(14)
C12 0.0345(17) 0.0385(18) 0.054(2) 0.0026(16) -0.0069(15) -0.0038(14)
C13 0.0349(16) 0.0332(16) 0.0365(17) -0.0033(13) 0.0022(12) 0.0066(13)
C14 0.0335(15) 0.0340(15) 0.0268(14) -0.0007(11) 0.0102(12) 0.0052(12)
C15 0.0352(15) 0.0201(13) 0.0236(13) 0.0016(10) 0.0054(11) 0.0001(11)
C16 0.0437(17) 0.0220(14) 0.0337(15) 0.0009(11) 0.0174(13) -0.0044(12)
C17 0.0305(15) 0.0256(13) 0.0278(13) 0.0035(10) 0.0065(11) 0.0003(11)
C18 0.0282(13) 0.0262(13) 0.0201(12) 0.0005(10) 0.0048(10) 0.0005(10)
C19 0.0297(13) 0.0227(13) 0.0229(13) 0.0014(10) 0.0052(10) 0.0042(10)
C20 0.0267(13) 0.0265(13) 0.0228(12) -0.0011(10) 0.0068(10) 0.0043(10)
C21 0.0288(13) 0.0243(13) 0.0214(12) -0.0022(10) 0.0072(10) -0.0025(10)
C22 0.0310(14) 0.0222(13) 0.0285(13) 0.0007(10) 0.0069(11) 0.0039(10)
C23 0.0250(13) 0.0286(14) 0.0293(14) 0.0019(11) 0.0067(11) 0.0026(10)
N1 0.0329(12) 0.0227(11) 0.0270(11) 0.0039(9) 0.0032(9) -0.0032(9)
N2 0.0340(13) 0.0249(12) 0.0282(12) -0.0043(9) 0.0095(9) -0.0009(9)
O1 0.0363(10) 0.0237(9) 0.0378(11) 0.0059(8) 0.0159(8) 0.0006(8)
O2 0.0276(11) 0.0427(12) 0.0571(14) 0.0163(10) 0.0093(9) 0.0001(9)
O3 0.0281(10) 0.0346(11) 0.0549(13) -0.0016(9) 0.0155(9) -0.0028(8)
O4 0.0445(12) 0.0237(10) 0.0551(13) 0.0058(9) 0.0193(10) 0.0022(9)
Si1 0.0268(4) 0.0207(4) 0.0208(4) -0.0004(3) 0.0065(3) 0.0011(3)

loop_
_atom_type_symbol
_atom_type_description
_atom_type_scat_dispersion_real
_atom_type_scat_dispersion_imag
_atom_type_scat_source
C C 0.0033 0.0016 'International Tables Vol C Tables 4.2.6.8 and 6.1.1.4'
H H 0.0000 0.0000 'International Tables Vol C Tables 4.2.6.8 and 6.1.1.4'
N N 0.0061 0.0033 'International Tables Vol C Tables 4.2.6.8 and 6.1.1.4'
O O 0.0106 0.0060 'International Tables Vol C Tables 4.2.6.8 and 6.1.1.4'
Si Si 0.0817 0.0704 'International Tables Vol C Tables 4.2.6.8 and 6.1.1.4'

loop_
_geom_angle_atom_site_label_1
_geom_angle_atom_site_label_2
_geom_angle_atom_site_label_3
_geom_angle
C2 C1 C10 120.4(3)
C2 C1 N1 123.2(3)
C10 C1 N1 116.3(2)
C1 C2 C3 120.5(3)
C1 C2 H2 116(2)
C3 C2 H2 123(2)
C4 C3 C2 120.4(3)
C4 C3 H3A 122(2)
C2 C3 H3A 118(2)
C3 C4 C5 120.9(3)
C3 C4 H4A 120(2)
C5 C4 H4A 119(2)
C4 C5 C6 121.0(3)
C4 C5 C10 119.8(3)
C6 C5 C10 119.2(3)
C7 C6 C5 120.6(3)
C7 C6 H6 118(2)
C5 C6 H6 121(2)
C6 C7 C8 119.9(3)
C6 C7 H7 122.2(19)
C8 C7 H7 117.7(19)
C9 C8 C7 123.1(3)
C9 C8 H8 120.5(18)
C7 C8 H8 116.3(18)
C8 C9 C10 117.0(2)
C8 C9 Si1 115.4(2)
C10 C9 Si1 126.43(19)
C1 C10 C5 117.4(2)
C1 C10 C9 122.8(2)
C5 C10 C9 119.8(2)
N1 C11 H11A 107(2)
N1 C11 H11B 107.7(19)
H11A C11 H11B 111(3)
N1 C11 H11C 114.0(17)
H11A C11 H11C 108(3)
H11B C11 H11C 108(3)
N1 C12 H12A 110(2)
N1 C12 H12B 105(2)
H12A C12 H12B 114(3)
N1 C12 H12C 109.1(19)
H12A C12 H12C 108(3)
H12B C12 H12C 111(3)
Si1 C13 H13A 103(2)
Si1 C13 H13B 112.0(18)
H13A C13 H13B 111(3)
Si1 C13 H13C 112.5(19)
H13A C13 H13C 112(3)
H13B C13 H13C 107(3)
Si1 C14 H14A 108(2)
Si1 C14 H14B 112.8(19)
H14A C14 H14B 107(3)
Si1 C14 H14C 111.1(19)
H14A C14 H14C 112(3)
H14B C14 H14C 106(3)
C16 C15 Si1 112.59(18)
C16 C15 H15A 108.8(18)
Si1 C15 H15A 113.2(17)
C16 C15 H15B 108.1(17)
Si1 C15 H15B 106.2(17)
H15A C15 H15B 108(2)
O1 C16 C15 112.9(2)
O1 C16 H16A 107.9(17)
C15 C16 H16A 112.4(18)
O1 C16 H16B 104.2(18)
C15 C16 H16B 113.5(18)
H16A C16 H16B 105(2)
O2 C17 O1 124.0(2)
O2 C17 C18 124.2(2)
O1 C17 C18 111.8(2)
C23 C18 C19 120.0(2)
C23 C18 C17 117.9(2)
C19 C18 C17 122.2(2)
C20 C19 C18 120.6(2)
C20 C19 H19 118.7(18)
C18 C19 H19 120.7(18)
C19 C20 C21 117.9(2)
C19 C20 H20 121.7(16)
C21 C20 H20 120.4(16)
C22 C21 C20 122.9(2)
C22 C21 N2 118.8(2)
C20 C21 N2 118.3(2)
C21 C22 C23 118.4(2)
C21 C22 H22 120.8
C23 C22 H22 120.8
C22 C23 C18 120.2(2)
C22 C23 H23 122.3(17)
C18 C23 H23 117.4(17)
C1 N1 C11 108.8(2)
C1 N1 C12 114.2(2)
C11 N1 C12 110.3(2)
O3 N2 O4 123.6(2)
O3 N2 C21 118.3(2)
O4 N2 C21 118.1(2)
C17 O1 C16 116.2(2)
C14 Si1 C15 110.11(13)
C14 Si1 C13 103.92(14)
C15 Si1 C13 104.46(13)
C14 Si1 C9 121.22(12)
C15 Si1 C9 110.15(11)
C13 Si1 C9 105.37(13)

loop_
_geom_bond_atom_site_label_1
_geom_bond_atom_site_label_2
_geom_bond_distance
C1 C2 1.379(4)
C1 C10 1.441(4)
C1 N1 1.446(3)
C2 C3 1.425(5)
C2 H2 0.95(3)
C3 C4 1.360(6)
C3 H3A 0.91(4)
C4 C5 1.415(5)
C4 H4A 0.95(4)
C5 C6 1.429(5)
C5 C10 1.444(4)
C6 C7 1.366(5)
C6 H6 0.96(4)
C7 C8 1.417(4)
C7 H7 1.05(4)
C8 C9 1.398(4)
C8 H8 0.99(3)
C9 C10 1.445(4)
C9 Si1 1.917(2)
C11 N1 1.475(4)
C11 H11A 1.03(4)
C11 H11B 0.96(3)
C11 H11C 0.99(3)
C12 N1 1.475(4)
C12 H12A 1.04(4)
C12 H12B 1.01(4)
C12 H12C 1.03(4)
C13 Si1 1.898(3)
C13 H13A 0.90(3)
C13 H13B 1.03(4)
C13 H13C 1.07(4)
C14 Si1 1.879(3)
C14 H14A 0.97(4)
C14 H14B 1.00(4)
C14 H14C 0.96(3)
C15 C16 1.506(4)
C15 Si1 1.897(3)
C15 H15A 0.95(3)
C15 H15B 0.97(3)
C16 O1 1.477(3)
C16 H16A 0.99(3)
C16 H16B 1.00(3)
C17 O2 1.209(3)
C17 O1 1.346(3)
C17 C18 1.505(4)
C18 C23 1.400(4)
C18 C19 1.401(4)
C19 C20 1.391(4)
C19 H19 0.99(3)
C20 C21 1.395(4)
C20 H20 0.98(3)
C21 C22 1.389(4)
C21 N2 1.481(3)
C22 C23 1.391(4)
C22 H22 0.9300
C23 H23 0.99(3)
N2 O3 1.227(3)
N2 O4 1.234(3)
